data_2101845
loop_
_publ_author_name
'Hsu, R.'
'Maslen, E. N.'
'du Boulay, D.'
'Ishizawa, N.'

_publ_section_title
;
 Synchrotron X-ray Studies of LiNbO~3~ and LiTaO~3~
;
_journal_issue 3
_journal_name_full 'Acta Crystallographica Section B'
_journal_page_first 420
_journal_page_last 428
_journal_paper_doi 10.1107/S010876819600777X
_journal_volume 53
_journal_year 1997
_chemical_formula_analytical LiNbO~3~
_chemical_formula_sum 'Li Nb O3'
_chemical_formula_weight 147.8
_chemical_melting_point 1533
_chemical_name_systematic lithium_niobate
_space_group_IT_number 161
_symmetry_cell_setting trigonal
_symmetry_space_group_name_Hall 'R 3 -2"c'
_symmetry_space_group_name_H-M 'R 3 c :H'
_audit_creation_method from_xtal_archive_file_using_CIFIO
_cell_angle_alpha 90.000(10)
_cell_angle_beta 90.000(10)
_cell_angle_gamma 120.000(13)
_cell_formula_units_Z 6
_cell_length_a 5.148(3)
_cell_length_b 5.148(3)
_cell_length_c 13.863(3)
_cell_measurement_reflns_used 6
_cell_measurement_temperature 293
_cell_measurement_theta_max 41.288
_cell_measurement_theta_min 41.273
_cell_volume 318.2(3)
_computing_data_reduction xtal_DIFDAT_SORTRF_ABSORB_ADDREF
_computing_molecular_graphics xtal
_computing_publication_material xtal_CIFIO
_computing_structure_refinement xtal_CRYLSQ
_computing_structure_solution xtal
_diffrn_ambient_temperature 293
_diffrn_measurement_device Tsukuba
_diffrn_measurement_method \w/2\q
_diffrn_radiation_monochromator Si(111)
_diffrn_radiation_source 20keV_synchrotron
_diffrn_radiation_type xray_wiggler
_diffrn_radiation_wavelength 0.7
_diffrn_reflns_av_R_equivalents .0399
_diffrn_reflns_av_sigmaI/netI .0200
_diffrn_reflns_limit_h_max 11
_diffrn_reflns_limit_h_min -11
_diffrn_reflns_limit_k_max 11
_diffrn_reflns_limit_k_min -11
_diffrn_reflns_limit_l_max 11
_diffrn_reflns_limit_l_min -11
_diffrn_reflns_number 4622
_diffrn_reflns_reduction_process equatorial_monochr_Lp
_diffrn_reflns_theta_max 50.0
_diffrn_reflns_theta_min 0.5
_diffrn_standards_decay_% 3.9
_diffrn_standards_interval_count 100
_diffrn_standards_number 6
_exptl_absorpt_coefficient_mu 5.01
_exptl_absorpt_correction_T_max 0.79
_exptl_absorpt_correction_T_min 0.65
_exptl_absorpt_correction_type analytical
_exptl_absorpt_process_details Alcock_analytical
_exptl_crystal_colour transparent
_exptl_crystal_density_diffrn 4.629
_exptl_crystal_description rectangular
_exptl_crystal_F_000 408
_exptl_crystal_size_max 0.1400(3)
_exptl_crystal_size_mid 0.0770(3)
_exptl_crystal_size_min 0.0500(3)
_refine_diff_density_max 3.50
_refine_diff_density_min -2.684
_refine_ls_abs_structure_details none
_refine_ls_abs_structure_Flack 0
_refine_ls_extinction_coef 202E2(4)
_refine_ls_extinction_method 'Zachariasen (1967)'
_refine_ls_goodness_of_fit_all 3.276
_refine_ls_goodness_of_fit_obs 3.276
_refine_ls_hydrogen_treatment noref
_refine_ls_matrix_type full
_refine_ls_number_constraints 0
_refine_ls_number_parameters 16
_refine_ls_number_reflns 773
_refine_ls_number_restraints 0
_refine_ls_R_factor_all .015
_refine_ls_R_factor_obs .015
_refine_ls_shift/esd_max .00001
_refine_ls_structure_factor_coef F
_refine_ls_weighting_scheme sigma
_refine_ls_wR_factor_all .015
_refine_ls_wR_factor_obs .015
_reflns_number_observed 773
_reflns_number_total 773
_reflns_observed_criterion refl_observed_if_F____>_.0001_sigma(F___)
_cod_data_source_file as0700.cif
_cod_data_source_block LiNbO3
_cod_original_cell_volume 318.2(4)
_cod_original_sg_symbol_Hall R_3_-2"c
_cod_original_sg_symbol_H-M 'R 3 c'
_cod_database_code 2101845

loop_
_symmetry_equiv_pos_as_xyz
+x,+y,+z
-y,+x-y,+z
-y,-x,1/2+z
-x+y,-x,+z
+x,+x-y,1/2+z
-x+y,+y,1/2+z
2/3+x,1/3+y,1/3+z
1/3+x,2/3+y,2/3+z
2/3-y,1/3+x-y,1/3+z
1/3-y,2/3+x-y,2/3+z
2/3-y,1/3-x,5/6+z
1/3-y,2/3-x,1/6+z
2/3-x+y,1/3-x,1/3+z
1/3-x+y,2/3-x,2/3+z
2/3+x,1/3+x-y,5/6+z
1/3+x,2/3+x-y,1/6+z
2/3-x+y,1/3+y,5/6+z
1/3-x+y,2/3+y,1/6+z

loop_
_atom_site_aniso_label
_atom_site_aniso_U_11
_atom_site_aniso_U_22
_atom_site_aniso_U_33
_atom_site_aniso_U_12
_atom_site_aniso_U_13
_atom_site_aniso_U_23
Li .0117(11) .0117(11) .017(2) .0058(6) .00000 .00000
Nb .00456(3) .00456(3) .00393(4) .002281(15) .00000 .00000
O .00711(7) .00586(6) .00700(6) .00318(5) -.00110(6) -.00213(5)

loop_
_atom_site_label
_atom_site_fract_x
_atom_site_fract_y
_atom_site_fract_z
_atom_site_U_iso_or_equiv
_atom_site_thermal_displace_type
Li .00000 .00000 .2806(4) .0136(16) Uani
Nb .00000 .00000 -.0010(2) .00435(4) Uani
O .04751(5) .34301(5) .0625(5) .00669(6) Uani

loop_
_atom_type_symbol
_atom_type_scat_dispersion_real
_atom_type_scat_dispersion_imag
_atom_type_scat_source
Li -.000305 .000122 Int._Tables_Vol_IV_Tables_2.2B_and_2.3.1
Nb -1.9958 .758606 Int._Tables_Vol_IV_Tables_2.2B_and_2.3.1
O .010315 .00592 Int._Tables_Vol_IV_Tables_2.2B_and_2.3.1

loop_
_geom_angle_atom_site_label_1
_geom_angle_atom_site_label_2
_geom_angle_atom_site_label_3
_geom_angle_site_symmetry_1
_geom_angle_site_symmetry_3
_geom_angle
O Li O 18_445 16 108.7(2)
O Li O 18_445 12_545 108.7(2)
O Li O 16 12_545 108.7(2)
O Nb O 2 4 99.8(2)
O Nb O 2 . 99.8(2)
O Nb O 2 17_444 90.00(17)
O Nb O 2 11_554 165.8(3)
O Nb O 2 15_454 88.63(18)
O Nb O 4 . 99.8(2)
O Nb O 4 17_444 88.63(17)
O Nb O 4 11_554 90.00(17)
O Nb O 4 15_454 165.8(3)
O Nb O . 17_444 165.8(3)
O Nb O . 11_554 88.63(18)
O Nb O . 15_454 90.00(17)
O Nb O 17_444 11_554 79.83(18)
O Nb O 17_444 15_454 79.83(17)
O Nb O 11_554 15_454 79.83(18)
Nb O Li . 11_454 117.66(7)
Nb O Nb . 12 139.94(13)
Li O Nb 11_454 12 93.6(2)

loop_
_geom_bond_atom_site_label_1
_geom_bond_atom_site_label_2
_geom_bond_site_symmetry_2
_geom_bond_distance
Li O 18_445 2.063(3)
Li O 16 2.063(3)
Li O 12_545 2.063(3)
Nb O 2 1.876(4)
Nb O 4 1.876(4)
Nb O . 1.876(4)
Nb O 17_444 2.130(5)
Nb O 11_554 2.130(5)
Nb O 15_454 2.130(5)

loop_
_geom_contact_atom_site_label_1
_geom_contact_atom_site_label_2
_geom_contact_distance
_geom_contact_site_symmetry_2
Li O 2.245(6) 9
Li O 2.245(6) 7_445
Li O 2.245(6) 13_455
O O 2.7329(15) 2_665
O O 2.7329(17) 4_565
O O 2.804(8) 11_554
O O 2.804(8) 12
O O 2.838(8) 15_454
O O 2.838(8) 16
O O 2.8702(16) 2
O O 2.8702(14) 4
Li Nb 3.028(6) 3
O O 3.038(8) 17_454
O O 3.038(7) 18_445
Li Nb 3.058(2) 7
Li Nb 3.058(2) 7_445
Li Nb 3.0575(19) 7_455
Li O 3.291(3) 12
Li O 3.291(2) 16_445
Li O 3.291(3) 18_545
O O 3.354(2) 4_455
O O 3.3535(15) 2_565
Li Nb 3.372(3) 12
Li Nb 3.372(3) 12_445
Li Nb 3.372(3) 12_545
Li O 3.448(8) 4
Li O 3.448(8) .
Li O 3.448(8) 2
Nb O 3.620(2) 2_665
Nb O 3.620(3) 4_455
Nb O 3.620(3) 1_545
Nb O 3.732(6) 18_445
Nb O 3.732(6) 16
Nb O 3.732(6) 12_545
Li Li 3.765(5) 11_444
Li Li 3.765(5) 11_554
Nb Nb 3.765(3) 11_554
Nb Nb 3.765(3) 11_444
Li Li 3.765(5) 11_454
Nb Nb 3.765(3) 11_454
Li Li 3.765(5) 12
Nb Nb 3.765(3) 12
Nb Nb 3.765(3) 12_445
Li Li 3.765(5) 12_445
Nb Nb 3.765(3) 12_545
Li Li 3.765(5) 12_545
Nb O 3.858(3) 15_554
Nb O 3.858(3) 11_444
Nb O 3.858(3) 17_454
Li Nb 3.904(6) .
Li O 3.923(4) 13_445
Li O 3.923(4) 7
Li O 3.923(4) 9_455
O O 3.975(6) 17_444
O O 3.975(6) 18
O O 4.199(6) 15_564
O O 4.199(6) 16_455
Nb O 4.212(7) 10_554
Nb O 4.212(7) 14_444
Nb O 4.212(7) 8_544
Li O 4.245(8) 3
Li O 4.245(8) 6
Li O 4.245(8) 5
O O 4.268(6) 11_454
O O 4.268(6) 12_545
Nb O 4.435(3) 4_565
Nb O 4.435(3) 1_445
Nb O 4.435(2) 2_655
Li O 4.518(2) 16_455
Li O 4.518(3) 12_655
Li O 4.518(3) 18_435
Nb O 4.528(5) 12
Nb O 4.528(5) 16_445
Nb O 4.528(5) 18_545
Li O 4.602(3) 12_445
Li O 4.602(3) 18
Li O 4.602(2) 16_545
Nb O 4.632(4) 15_444
Nb O 4.632(3) 17_554
Nb O 4.632(3) 11_454
Li O 4.633(6) 2_665
Li O 4.633(6) 1_545
Li O 4.633(6) 4_455
Li O 4.687(4) 9_445
Li O 4.687(4) 13
Li O 4.687(4) 7_455
Nb O 4.843(3) 4_445
Nb O 4.843(3) 1_655
Nb O 4.843(3) 2_565
Nb O 4.931(6) 8_444
Nb O 4.931(6) 14_554
Nb O 4.931(6) 10_544
Nb O 4.946(3) 11_544
Nb O 4.946(3) 15_564
Nb O 4.946(4) 17_344
Li Li 5.148(2) 1_665
Nb Nb 5.148(2) 1_445
Nb Nb 5.148(2) 1_665
Li Li 5.148(2) 1_445
Li Li 5.148(3) 1_545
Li Li 5.148(3) 1_455
Nb Nb 5.148(3) 1_565
Nb Nb 5.148(3) 1_655
Li Li 5.148(3) 1_655
Nb Nb 5.148(3) 1_455
Li Li 5.148(3) 1_565
Nb Nb 5.148(3) 1_545
Nb Nb 5.494(4) 8_554
Nb Nb 5.494(4) 7
Nb Nb 5.494(4) 8_444
Nb Nb 5.494(4) 7_445
Nb Nb 5.494(3) 7_455
Nb Nb 5.494(3) 8_544

loop_
_cod_related_entry_id
_cod_related_entry_database
_cod_related_entry_code
1 MPOD 1000029
2 MPOD 1000030
3 MPOD 1000031
4 MPOD 1000032
5 MPOD 1000033
